data_7242821
loop_
_publ_author_name
'Sekharan, Sivakumar'
'Liu, Xuetao'
'Yang, Zhuocen'
'Liu, Xiang'
'Deng, Li'
'Ruan, Shigang'
'Abramov, Yuriy'
'Sun, GuangXu'
'Li, Sizhu'
'Zhou, Tian'
'Shi, Baime'
'Zeng, Qun'
'Zeng, Qiao'
'Chang, Chao'
'Jin, Yingdi'
'Shi, Xuekun'

_publ_section_title
;
 Selecting a stable solid form of remdesivir using microcrystal electron
 diffraction and crystal structure prediction
;
_journal_issue 28
_journal_name_full 'RSC Advances'
_journal_page_first 17408
_journal_page_last 17412
_journal_paper_doi 10.1039/D1RA03100G
_journal_volume 11
_journal_year 2021
_chemical_formula_sum 'C27 H35 N6 O8 P'
_chemical_formula_weight 602.56
_chemical_name_systematic remdesivir
_space_group_crystal_system monoclinic
_space_group_IT_number 4
_space_group_name_Hall 'P 2yb'
_space_group_name_H-M_alt 'P 1 21 1'
_atom_sites_solution_hydrogens geom
_audit_creation_method SHELXL-2018/3
_audit_update_record
;
2021-02-07 deposited with the CCDC.	2021-04-27 downloaded from the CCDC.
;
_cell_angle_alpha 90
_cell_angle_beta 104.4(7)
_cell_angle_gamma 90
_cell_formula_units_Z 2
_cell_length_a 10.03(7)
_cell_length_b 12.2(2)
_cell_length_c 11.44(18)
_cell_measurement_temperature 293(2)
_cell_volume 1356(3)
_computing_structure_refinement 'SHELXL-2018/3 (Sheldrick, 2018)'
_computing_structure_solution 'SHELXT 2018/2 (Sheldrick, 2018)'
_diffrn_ambient_temperature 80(2)
_diffrn_measured_fraction_theta_full 0.969
_diffrn_measured_fraction_theta_max 0.969
_diffrn_radiation_wavelength 0.02508
_diffrn_reflns_av_R_equivalents 0.4016
_diffrn_reflns_av_unetI/netI 0.2907
_diffrn_reflns_Laue_measured_fraction_full 0.969
_diffrn_reflns_Laue_measured_fraction_max 0.969
_diffrn_reflns_limit_h_max 10
_diffrn_reflns_limit_h_min -10
_diffrn_reflns_limit_k_max 12
_diffrn_reflns_limit_k_min -12
_diffrn_reflns_limit_l_max 11
_diffrn_reflns_limit_l_min -11
_diffrn_reflns_number 19547
_diffrn_reflns_point_group_measured_fraction_full 0.960
_diffrn_reflns_point_group_measured_fraction_max 0.960
_diffrn_reflns_theta_full 0.752
_diffrn_reflns_theta_max 0.752
_diffrn_reflns_theta_min 0.074
_exptl_absorpt_coefficient_mu 0.000
_exptl_crystal_density_diffrn 1.476
_exptl_crystal_F_000 235
_refine_diff_density_max 0.171
_refine_diff_density_min -0.198
_refine_diff_density_rms 0.050
_refine_ls_abs_structure_details
;
 All f" are zero, so absolute structure could not be determined
;
_refine_ls_extinction_method none
_refine_ls_goodness_of_fit_ref 1.033
_refine_ls_hydrogen_treatment constr
_refine_ls_matrix_type full
_refine_ls_number_parameters 360
_refine_ls_number_reflns 3133
_refine_ls_number_restraints 8
_refine_ls_restrained_S_all 1.033
_refine_ls_R_factor_all 0.2346
_refine_ls_R_factor_gt 0.1592
_refine_ls_shift/su_max 0.916
_refine_ls_shift/su_mean 0.018
_refine_ls_structure_factor_coef Fsqd
_refine_ls_weighting_details 'w=1/[\s^2^(Fo^2^)+(0.2209P)^2^] where P=(Fo^2^+2Fc^2^)/3'
_refine_ls_weighting_scheme calc
_refine_ls_wR_factor_gt 0.3599
_refine_ls_wR_factor_ref 0.4041
_reflns_Friedel_coverage 0.872
_reflns_Friedel_fraction_full 0.949
_reflns_Friedel_fraction_max 0.949
_reflns_number_gt 1639
_reflns_number_total 3133
_reflns_threshold_expression 'I > 2\s(I)'
_cod_data_source_file d1ra03100g2.cif
_cod_data_source_block Remdesivir_formIV_raw
_cod_original_cell_volume 1356(33)
_cod_original_sg_symbol_H-M 'P 21'
_cod_database_code 7242821
_shelx_shelxl_version_number 2018/3
_shelx_space_group_comment
;
The symmetry employed for this shelxl refinement is uniquely defined
by the following loop, which should always be used as a source of
symmetry information in preference to the above space-group names.
They are only intended as comments.
;

loop_
_space_group_symop_operation_xyz
'x, y, z'
'-x, y+1/2, -z'

loop_
_atom_site_label
_atom_site_type_symbol
_atom_site_fract_x
_atom_site_fract_y
_atom_site_fract_z
_atom_site_U_iso_or_equiv
_atom_site_adp_type
_atom_site_occupancy
_atom_site_site_symmetry_order
_atom_site_calc_flag
_atom_site_refinement_flags_posn
_atom_site_refinement_flags_adp
_atom_site_refinement_flags_occupancy
_atom_site_disorder_assembly
_atom_site_disorder_group
N3 N 0.3408(8) 0.8374(12) 0.2722(13) 0.067(6) Uani 1 1 d G . . . .
C00C C 0.2709(11) 0.8495(12) 0.3623(10) 0.078(8) Uani 1 1 d G . . . .
C5 C 0.1280(11) 0.8533(11) 0.3324(11) 0.053(6) Uani 1 1 d G . . . .
N00D N 0.0548(8) 0.8449(13) 0.2124(12) 0.071(6) Uani 1 1 d G . . . .
C6 C 0.1246(10) 0.8328(15) 0.1223(10) 0.085(8) Uani 1 1 d G . . . .
H6 H 0.075657 0.827289 0.042080 0.102 Uiso 1 1 calc R U . . .
N5 N 0.2676(11) 0.8291(14) 0.1522(12) 0.090(9) Uani 1 1 d G . . . .
C00F C 1.0529(16) 0.4646(16) 0.229(2) 0.112(14) Uani 1 1 d G . . . .
C1 C 1.0794(19) 0.5100(19) 0.344(2) 0.148(18) Uani 1 1 d G . . . .
H1 H 1.019136 0.497326 0.392947 0.178 Uiso 1 1 calc R U . . .
C2 C 1.196(2) 0.5742(18) 0.387(2) 0.122(14) Uani 1 1 d G . . . .
H2 H 1.213532 0.604534 0.463505 0.147 Uiso 1 1 calc R U . . .
C00L C 1.2859(16) 0.5931(17) 0.314(2) 0.147(19) Uani 1 1 d G . . . .
H00L H 1.363785 0.636058 0.342227 0.176 Uiso 1 1 calc R U . . .
C00V C 1.2594(18) 0.548(2) 0.199(2) 0.23(3) Uani 1 1 d G . . . .
H00V H 1.319644 0.560374 0.150391 0.272 Uiso 1 1 calc R U . . .
C00I C 1.143(2) 0.4835(19) 0.1567(18) 0.129(13) Uani 1 1 d G . . . .
H00I H 1.125248 0.453165 0.079831 0.155 Uiso 1 1 calc R U . . .
O002 O 0.758(2) 0.509(2) 0.166(3) 0.100(9) Uani 1 1 d . . . . .
N2 N 0.0647(17) 0.8667(15) 0.411(3) 0.098(11) Uani 1 1 d . . . . .
H2A H 0.108936 0.873931 0.484891 0.117 Uiso 1 1 calc R U . . .
H2B H -0.023770 0.868921 0.391020 0.117 Uiso 1 1 calc R U . . .
O3 O 0.692(4) 0.098(2) 0.293(3) 0.111(11) Uani 1 1 d . . . . .
C3 C 0.651(4) 0.1727(18) 0.233(7) 0.21(3) Uani 1 1 d . . . . .
O4 O 0.530(2) 0.225(5) 0.226(3) 0.22(3) Uani 1 1 d . . . . .
O004 O 0.8142(18) 0.368(2) 0.337(2) 0.072(6) Uani 1 1 d . . . . .
N4 N 0.522(2) 0.9758(17) 0.055(3) 0.071(7) Uani 1 1 d . . . . .
C4 C 0.5423(16) 0.915(2) 0.128(2) 0.060(7) Uani 1 1 d . . . . .
O5 O 0.5271(17) 0.7209(18) 0.156(3) 0.085(9) Uani 1 1 d . . . . .
C8 C 0.369(2) 0.861(2) 0.462(3) 0.099(10) Uani 1 1 d . . . . .
H8 H 0.358669 0.871246 0.539529 0.118 Uiso 1 1 calc R U . . .
C9 C 0.4892(18) 0.8548(18) 0.425(4) 0.089(11) Uani 1 1 d . . . . .
H9 H 0.576245 0.862471 0.476707 0.106 Uiso 1 1 calc R U . . .
C10 C 0.146(3) 0.205(5) 0.431(6) 0.28(4) Uani 1 1 d D . . . .
H10A H 0.156255 0.281995 0.445243 0.420 Uiso 1 1 calc R U . . .
H10B H 0.129827 0.169361 0.501512 0.420 Uiso 1 1 calc R U . . .
H10C H 0.069658 0.191080 0.363391 0.420 Uiso 1 1 calc R U . . .
C11 C 0.650(3) 0.561(2) 0.181(7) 0.31(5) Uani 1 1 d . . . . .
H11A H 0.653704 0.563839 0.266310 0.375 Uiso 1 1 calc R U . . .
H11B H 0.568470 0.520050 0.141451 0.375 Uiso 1 1 calc R U . . .
C009 C 0.699(3) 0.208(3) 0.115(3) 0.103(11) Uani 1 1 d . . . . .
H009 H 0.624591 0.191743 0.043584 0.124 Uiso 1 1 calc R U . . .
C00A C 0.753(2) 0.7492(16) 0.199(3) 0.068(8) Uani 1 1 d . . . . .
H00A H 0.832307 0.706626 0.242836 0.081 Uiso 1 1 calc R U . . .
C00H C 0.697(2) 0.810(2) 0.296(2) 0.077(8) Uani 1 1 d . . . . .
H00H H 0.698113 0.758108 0.362057 0.092 Uiso 1 1 calc R U . . .
C00N C 0.5543(13) 0.8205(19) 0.226(2) 0.060(7) Uani 1 1 d . . . . .
C00O C 0.6378(16) 0.662(2) 0.138(3) 0.065(7) Uani 1 1 d . . . . .
H00O H 0.631725 0.659702 0.051086 0.078 Uiso 1 1 calc R U . . .
C00R C 0.195(4) 0.106(2) 0.124(4) 0.148(18) Uani 1 1 d D . . . .
H00D H 0.145609 0.071688 0.175629 0.222 Uiso 1 1 calc R U . . .
H00E H 0.269855 0.059544 0.116213 0.222 Uiso 1 1 calc R U . . .
H00F H 0.134389 0.117740 0.045610 0.222 Uiso 1 1 calc R U . . .
C00S C 0.4650(17) 0.835(2) 0.298(2) 0.067(7) Uani 1 1 d . . . . .
O00T O 0.7936(18) 0.805(2) 0.121(2) 0.091(8) Uani 1 1 d . . . . .
H00R H 0.877961 0.804892 0.136674 0.136 Uiso 1 1 calc R U . . .
C00U C 0.276(4) 0.159(2) 0.405(5) 0.18(3) Uani 1 1 d D . . . .
H00G H 0.259257 0.083020 0.380556 0.221 Uiso 1 1 calc R U . . .
H00J H 0.347576 0.158691 0.480359 0.221 Uiso 1 1 calc R U . . .
C00W C 0.334(3) 0.217(3) 0.310(3) 0.29(5) Uani 1 1 d D . . . .
H00W H 0.354826 0.293359 0.335377 0.344 Uiso 1 1 calc R U . . .
C00X C 0.467(3) 0.158(2) 0.312(3) 0.103(11) Uani 1 1 d D . . . .
H00K H 0.449500 0.082892 0.284047 0.124 Uiso 1 1 calc R U . . .
H00M H 0.527324 0.156927 0.392993 0.124 Uiso 1 1 calc R U . . .
C00Y C 0.830(4) 0.130(4) 0.113(5) 0.152(17) Uani 1 1 d . . . . .
H00N H 0.837028 0.072668 0.171391 0.228 Uiso 1 1 calc R U . . .
H00P H 0.912564 0.173236 0.131616 0.228 Uiso 1 1 calc R U . . .
H00Q H 0.817681 0.098489 0.033949 0.228 Uiso 1 1 calc R U . . .
P1 P 0.8110(10) 0.3964(10) 0.2137(14) 0.067(4) Uani 1 1 d . . . . .
O1 O 0.9527(15) 0.3921(16) 0.174(2) 0.061(5) Uani 1 1 d . . . . .
N1 N 0.7230(19) 0.3105(16) 0.119(2) 0.068(7) Uani 1 1 d . . . . .
H1A H 0.680162 0.342512 0.053885 0.081 Uiso 1 1 calc R U . . .
O2 O 0.771(2) 0.8964(18) 0.342(4) 0.124(14) Uani 1 1 d . . . . .
H2C H 0.773724 0.939586 0.287847 0.186 Uiso 1 1 calc R U . . .
C010 C 0.252(3) 0.2159(18) 0.178(4) 0.25(4) Uani 1 1 d D . . . .
H01A H 0.175515 0.266238 0.169192 0.297 Uiso 1 1 calc R U . . .
H01B H 0.311271 0.244616 0.129424 0.297 Uiso 1 1 calc R U . . .

loop_
_atom_site_aniso_label
_atom_site_aniso_U_11
_atom_site_aniso_U_22
_atom_site_aniso_U_33
_atom_site_aniso_U_23
_atom_site_aniso_U_13
_atom_site_aniso_U_12
N3 0.086(18) 0.075(13) 0.021(11) -0.004(11) -0.022(11) 0.016(11)
C00C 0.087(18) 0.068(15) 0.08(2) 0.020(14) 0.018(17) 0.016(12)
C5 0.023(9) 0.048(11) 0.10(2) -0.021(11) 0.036(12) 0.015(7)
N00D 0.045(9) 0.097(15) 0.055(15) 0.003(13) -0.016(10) -0.008(9)
C6 0.096(16) 0.16(2) 0.005(11) -0.010(16) 0.018(12) 0.016(18)
N5 0.029(9) 0.110(17) 0.15(3) 0.024(17) 0.067(14) 0.006(10)
C00F 0.050(15) 0.12(2) 0.16(4) 0.08(2) 0.013(19) -0.020(14)
C1 0.17(3) 0.20(4) 0.11(3) -0.12(3) 0.10(3) -0.09(3)
C2 0.078(17) 0.14(3) 0.15(4) -0.06(3) 0.04(2) -0.061(19)
C00L 0.23(5) 0.09(2) 0.11(4) 0.03(2) 0.02(4) 0.07(3)
C00V 0.063(18) 0.13(3) 0.52(11) -0.02(4) 0.14(4) -0.06(2)
C00I 0.14(3) 0.16(3) 0.08(3) -0.02(2) 0.00(2) -0.06(2)
O002 0.079(14) 0.13(2) 0.10(3) -0.003(18) 0.032(17) -0.017(15)
N2 0.023(8) 0.065(12) 0.20(3) -0.016(16) 0.027(14) 0.011(7)
O3 0.16(3) 0.074(18) 0.11(3) -0.027(16) 0.06(2) -0.032(16)
C3 0.16(3) 0.002(10) 0.51(10) 0.02(3) 0.14(5) 0.023(14)
O4 0.051(11) 0.58(9) 0.041(15) -0.09(4) 0.035(12) -0.07(3)
O004 0.065(10) 0.101(14) 0.045(14) -0.005(13) 0.003(10) -0.008(10)
N4 0.077(14) 0.067(13) 0.060(19) 0.045(13) 0.002(13) -0.012(10)
C4 0.021(9) 0.12(2) 0.034(16) 0.022(17) -0.005(10) 0.008(10)
O5 0.035(9) 0.094(15) 0.12(3) -0.031(15) 0.011(13) -0.016(9)
C8 0.044(12) 0.11(2) 0.10(2) -0.02(2) -0.047(15) 0.025(12)
C9 0.013(8) 0.085(15) 0.18(4) 0.026(19) 0.049(15) 0.016(8)
C10 0.06(2) 0.35(8) 0.42(11) 0.08(7) 0.05(4) 0.13(4)
C11 0.047(16) 0.031(12) 0.82(15) -0.01(3) 0.04(4) 0.038(11)
C009 0.067(15) 0.13(3) 0.09(3) 0.01(2) -0.021(17) -0.057(16)
C00A 0.051(12) 0.041(10) 0.10(2) 0.021(14) 0.004(14) -0.017(9)
C00H 0.061(14) 0.12(2) 0.051(18) 0.040(17) 0.010(13) 0.013(15)
C00N -0.001(7) 0.106(16) 0.072(18) -0.053(15) 0.003(9) -0.007(8)
C00O 0.024(10) 0.116(19) 0.048(18) 0.034(15) -0.005(10) 0.016(11)
C00R 0.18(3) 0.074(19) 0.21(5) 0.00(2) 0.08(4) -0.06(2)
C00S 0.005(9) 0.14(2) 0.046(15) 0.026(17) -0.013(10) 0.010(10)
O00T 0.037(9) 0.137(19) 0.086(18) 0.047(17) -0.007(11) -0.007(11)
C00U 0.25(5) 0.072(19) 0.31(8) -0.05(3) 0.22(6) -0.01(3)
C00W 0.18(5) 0.24(7) 0.32(10) 0.07(6) -0.17(6) 0.11(5)
C00X 0.13(3) 0.11(2) 0.06(2) -0.036(18) 0.00(2) -0.03(2)
C00Y 0.10(2) 0.18(4) 0.18(5) -0.02(3) 0.03(3) 0.05(2)
P1 0.038(5) 0.081(8) 0.079(12) 0.030(8) 0.005(7) 0.006(6)
O1 0.037(7) 0.091(12) 0.061(14) 0.019(11) 0.023(9) 0.017(9)
N1 0.061(11) 0.069(13) 0.082(19) 0.063(13) 0.033(13) 0.018(10)
O2 0.072(12) 0.063(12) 0.25(4) 0.016(18) 0.07(2) -0.029(11)
C010 0.20(4) 0.046(15) 0.60(13) 0.00(3) 0.30(7) 0.051(19)

loop_
_atom_type_symbol
_atom_type_description
_atom_type_scat_dispersion_real
_atom_type_scat_dispersion_imag
_atom_type_scat_source
C C 0.0000 0.0000 'International Tables Vol C Tables 4.2.6.8 and 6.1.1.4'
H H 0.0000 0.0000 'International Tables Vol C Tables 4.2.6.8 and 6.1.1.4'
N N 0.0000 0.0000 'International Tables Vol C Tables 4.2.6.8 and 6.1.1.4'
O O 0.0000 0.0000 'International Tables Vol C Tables 4.2.6.8 and 6.1.1.4'
P P 0.0000 0.0000 'International Tables Vol C Tables 4.2.6.8 and 6.1.1.4'

loop_
_geom_angle_atom_site_label_1
_geom_angle_atom_site_label_2
_geom_angle_atom_site_label_3
_geom_angle
_geom_angle_site_symmetry_1
_geom_angle_site_symmetry_3
_geom_angle_publ_flag
C00S N3 C00C 120.2(17) . . ?
C00S N3 N5 119.8(16) . . ?
C00C N3 N5 120.0 . . ?
C00S N3 C9 45.1(14) . . ?
C00C N3 C9 75.2(13) . . ?
N5 N3 C9 164.5(9) . . ?
C8 C00C C5 135.5(18) . . ?
C8 C00C N3 104.4(19) . . ?
C5 C00C N3 120.0 . . ?
N2 C5 C00C 120.8(16) . . ?
N2 C5 N00D 119.1(17) . . ?
C00C C5 N00D 120.0 . . ?
C6 N00D C5 120.0 . . ?
N00D C6 N5 120.0 . . ?
C6 N5 N3 120.0 . . ?
O1 C00F C1 129.8(15) . . ?
O1 C00F C00I 110.0(17) . . ?
C1 C00F C00I 120.0 . . ?
O1 C00F P1 34.3(10) . . ?
C1 C00F P1 98.8(12) . . ?
C00I C00F P1 140.0(11) . . ?
C00F C1 C2 120.0 . . ?
C00F C1 P1 54.6(9) . . ?
C2 C1 P1 169.9(9) . . ?
C00L C2 C1 120.0 . . ?
C2 C00L C00V 120.0 . . ?
C00L C00V C00I 120.0 . . ?
C00V C00I C00F 120.0 . . ?
C11 O002 P1 129(3) . . ?
O3 C3 O4 126(5) . . ?
O3 C3 C009 125(3) . . ?
O4 C3 C009 106(4) . . ?
C3 O4 C00X 103(5) . . ?
N4 C4 C00N 173(2) . . ?
C00O O5 C00N 118.2(17) . . ?
C00C C8 C9 105(3) . . ?
C8 C9 C00S 112(3) . . ?
C8 C9 N3 76(2) . . ?
C00S C9 N3 36.6(13) . . ?
O002 C11 C00O 115(4) . . ?
O002 C11 P1 27.7(17) . . ?
C00O C11 P1 142(3) . . ?
N1 C009 C3 109(3) . . ?
N1 C009 C00Y 115(3) . . ?
C3 C009 C00Y 106(3) . . ?
N1 C009 P1 23.8(15) . . ?
C3 C009 P1 93(2) . . ?
C00Y C009 P1 105(2) . . ?
O00T C00A C00H 119(2) . . ?
O00T C00A C00O 112(3) . . ?
C00H C00A C00O 106.2(19) . . ?
O2 C00H C00N 122(2) . . ?
O2 C00H C00A 113(2) . . ?
C00N C00H C00A 97(2) . . ?
C00S C00N O5 112(2) . . ?
C00S C00N C00H 112(2) . . ?
O5 C00N C00H 104.7(19) . . ?
C00S C00N C4 112(2) . . ?
O5 C00N C4 105(2) . . ?
C00H C00N C4 110.2(17) . . ?
C11 C00O O5 116(3) . . ?
C11 C00O C00A 118(3) . . ?
O5 C00O C00A 96(2) . . ?
N3 C00S C00N 130(2) . . ?
N3 C00S C9 98(2) . . ?
C00N C00S C9 131.2(19) . . ?
C10 C00U C00W 118(3) . . ?
C00X C00W C00U 105(3) . . ?
C00X C00W C010 105(3) . . ?
C00U C00W C010 120(4) . . ?
C00W C00X O4 104(3) . . ?
O004 P1 O002 118.8(16) . . ?
O004 P1 O1 117.7(14) . . ?
O002 P1 O1 100.7(13) . . ?
O004 P1 N1 112.2(16) . . ?
O002 P1 N1 105.3(19) . . ?
O1 P1 N1 99.7(14) . . ?
O004 P1 C00F 102.7(13) . . ?
O002 P1 C00F 88.4(13) . . ?
O1 P1 C00F 28.9(10) . . ?
N1 P1 C00F 128.4(12) . . ?
O004 P1 C11 101(2) . . ?
O002 P1 C11 23.5(15) . . ?
O1 P1 C11 124.0(15) . . ?
N1 P1 C11 101.1(17) . . ?
C00F P1 C11 108.2(13) . . ?
O004 P1 C009 96.5(15) . . ?
O002 P1 C009 123.4(18) . . ?
O1 P1 C009 99.3(13) . . ?
N1 P1 C009 18.8(10) . . ?
C00F P1 C009 127.3(11) . . ?
C11 P1 C009 115.6(15) . . ?
O004 P1 C1 80.0(13) . . ?
O002 P1 C1 87.3(15) . . ?
O1 P1 C1 54.4(11) . . ?
N1 P1 C1 153.4(9) . . ?
C00F P1 C1 26.6(5) . . ?
C11 P1 C1 99.4(14) . . ?
C009 P1 C1 144.8(9) . . ?
C00F O1 P1 116.8(18) . . ?
C009 N1 P1 137(2) . . ?
C00R C010 C00W 118(3) . . ?

loop_
_geom_bond_atom_site_label_1
_geom_bond_atom_site_label_2
_geom_bond_distance
_geom_bond_site_symmetry_2
_geom_bond_publ_flag
N3 C00S 1.21(2) . ?
N3 C00C 1.3900 . ?
N3 N5 1.3900 . ?
N3 C9 2.01(4) . ?
C00C C8 1.31(3) . ?
C00C C5 1.3900 . ?
C5 N2 1.23(3) . ?
C5 N00D 1.3900 . ?
N00D C6 1.3900 . ?
C6 N5 1.3900 . ?
C00F O1 1.37(3) . ?
C00F C1 1.3900 . ?
C00F C00I 1.3900 . ?
C00F P1 2.53(2) . ?
C1 C2 1.3900 . ?
C1 P1 3.07(3) . ?
C2 C00L 1.3900 . ?
C00L C00V 1.3900 . ?
C00V C00I 1.3900 . ?
O002 C11 1.30(4) . ?
O002 P1 1.52(4) . ?
O3 C3 1.15(6) . ?
C3 O4 1.36(5) . ?
C3 C009 1.60(7) . ?
O4 C00X 1.53(6) . ?
O004 P1 1.45(3) . ?
N4 C4 1.11(3) . ?
C4 C00N 1.59(4) . ?
O5 C00O 1.38(3) . ?
O5 C00N 1.44(4) . ?
C8 C9 1.38(4) . ?
C9 C00S 1.44(4) . ?
C10 C00U 1.52(3) . ?
C11 C00O 1.32(5) . ?
C11 P1 2.55(4) . ?
C009 N1 1.28(4) . ?
C009 C00Y 1.62(5) . ?
C009 P1 2.69(5) . ?
C00A O00T 1.28(3) . ?
C00A C00H 1.55(4) . ?
C00A C00O 1.59(4) . ?
C00H O2 1.33(4) . ?
C00H C00N 1.46(3) . ?
C00N C00S 1.37(3) . ?
C00R C010 1.53(3) . ?
C00U C00W 1.53(3) . ?
C00W C00X 1.52(3) . ?
C00W C010 1.53(4) . ?
P1 O1 1.60(2) . ?
P1 N1 1.60(3) . ?

loop_
_geom_hbond_atom_site_label_D
_geom_hbond_atom_site_label_H
_geom_hbond_atom_site_label_A
_geom_hbond_distance_DH
_geom_hbond_distance_HA
_geom_hbond_distance_DA
_geom_hbond_angle_DHA
_geom_hbond_site_symmetry_A
_geom_hbond_publ_flag
N2 H2B O2 0.86 2.02 2.88(4) 172.2 1_455 yes
N2 H2A O004 0.86 1.99 2.84(6) 168.7 2_656 yes
O00T H00R N00D 0.82 1.84 2.61(4) 157.7 1_655 yes
O2 H2C O3 0.82 2.11 2.60(6) 118.8 1_565 yes

loop_
_geom_torsion_atom_site_label_1
_geom_torsion_atom_site_label_2
_geom_torsion_atom_site_label_3
_geom_torsion_atom_site_label_4
_geom_torsion
_geom_torsion_site_symmetry_1
_geom_torsion_site_symmetry_2
_geom_torsion_site_symmetry_3
_geom_torsion_site_symmetry_4
_geom_torsion_publ_flag
C00S N3 C00C C8 3(2) . . . . ?
N5 N3 C00C C8 -176.5(17) . . . . ?
C9 N3 C00C C8 0.2(15) . . . . ?
C00S N3 C00C C5 179.4(19) . . . . ?
N5 N3 C00C C5 0.0 . . . . ?
C9 N3 C00C C5 176.6(11) . . . . ?
C8 C00C C5 N2 -3(3) . . . . ?
N3 C00C C5 N2 -178.1(15) . . . . ?
C8 C00C C5 N00D 175(2) . . . . ?
N3 C00C C5 N00D 0.0 . . . . ?
N2 C5 N00D C6 178.2(15) . . . . ?
C00C C5 N00D C6 0.0 . . . . ?
C5 N00D C6 N5 0.0 . . . . ?
N00D C6 N5 N3 0.0 . . . . ?
C00S N3 N5 C6 -179.4(19) . . . . ?
C00C N3 N5 C6 0.0 . . . . ?
C9 N3 N5 C6 -168(4) . . . . ?
O1 C00F C1 C2 174(2) . . . . ?
C00I C00F C1 C2 0.0 . . . . ?
P1 C00F C1 C2 -169.9(12) . . . . ?
O1 C00F C1 P1 -16.4(14) . . . . ?
C00I C00F C1 P1 169.9(12) . . . . ?
C00F C1 C2 C00L 0.0 . . . . ?
P1 C1 C2 C00L -55(5) . . . . ?
C1 C2 C00L C00V 0.0 . . . . ?
C2 C00L C00V C00I 0.0 . . . . ?
C00L C00V C00I C00F 0.0 . . . . ?
O1 C00F C00I C00V -174.8(18) . . . . ?
C1 C00F C00I C00V 0.0 . . . . ?
P1 C00F C00I C00V 164.3(19) . . . . ?
O3 C3 O4 C00X -2(7) . . . . ?
C009 C3 O4 C00X 160(3) . . . . ?
C5 C00C C8 C9 -175.9(14) . . . . ?
N3 C00C C8 C9 0(2) . . . . ?
C00C C8 C9 C00S -2(3) . . . . ?
C00C C8 C9 N3 0.2(15) . . . . ?
P1 O002 C11 C00O 174(3) . . . . ?
O3 C3 C009 N1 -133(5) . . . . ?
O4 C3 C009 N1 64(4) . . . . ?
O3 C3 C009 C00Y -9(6) . . . . ?
O4 C3 C009 C00Y -171(3) . . . . ?
O3 C3 C009 P1 -115(5) . . . . ?
O4 C3 C009 P1 83(3) . . . . ?
O00T C00A C00H O2 -43(3) . . . . ?
C00O C00A C00H O2 -170(2) . . . . ?
O00T C00A C00H C00N 86(2) . . . . ?
C00O C00A C00H C00N -41(2) . . . . ?
C00O O5 C00N C00S -143(3) . . . . ?
C00O O5 C00N C00H -21(3) . . . . ?
C00O O5 C00N C4 95(3) . . . . ?
O2 C00H C00N C00S -79(3) . . . . ?
C00A C00H C00N C00S 158(2) . . . . ?
O2 C00H C00N O5 159(3) . . . . ?
C00A C00H C00N O5 36(2) . . . . ?
O2 C00H C00N C4 47(3) . . . . ?
C00A C00H C00N C4 -76(2) . . . . ?
O002 C11 C00O O5 -178(4) . . . . ?
P1 C11 C00O O5 -173(5) . . . . ?
O002 C11 C00O C00A -65(7) . . . . ?
P1 C11 C00O C00A -60(8) . . . . ?
C00N O5 C00O C11 119(4) . . . . ?
C00N O5 C00O C00A -6(3) . . . . ?
O00T C00A C00O C11 134(4) . . . . ?
C00H C00A C00O C11 -94(4) . . . . ?
O00T C00A C00O O5 -103(3) . . . . ?
C00H C00A C00O O5 29(3) . . . . ?
C00C N3 C00S C00N 178(2) . . . . ?
N5 N3 C00S C00N -3(4) . . . . ?
C9 N3 C00S C00N -179(4) . . . . ?
C00C N3 C00S C9 -4(2) . . . . ?
N5 N3 C00S C9 175.6(13) . . . . ?
O5 C00N C00S N3 -55(4) . . . . ?
C00H C00N C00S N3 -173(3) . . . . ?
C4 C00N C00S N3 62(4) . . . . ?
O5 C00N C00S C9 127(3) . . . . ?
C00H C00N C00S C9 9(4) . . . . ?
C4 C00N C00S C9 -116(3) . . . . ?
C8 C9 C00S N3 3(3) . . . . ?
C8 C9 C00S C00N -178(3) . . . . ?
N3 C9 C00S C00N 179(4) . . . . ?
C10 C00U C00W C00X 176(4) . . . . ?
C10 C00U C00W C010 -66(6) . . . . ?
C00U C00W C00X O4 -174(3) . . . . ?
C010 C00W C00X O4 59(3) . . . . ?
C3 O4 C00X C00W 178(4) . . . . ?
C11 O002 P1 O004 -44(5) . . . . ?
C11 O002 P1 O1 -174(4) . . . . ?
C11 O002 P1 N1 83(5) . . . . ?
C11 O002 P1 C00F -148(5) . . . . ?
C11 O002 P1 C009 77(5) . . . . ?
C11 O002 P1 C1 -121(5) . . . . ?
C1 C00F O1 P1 30(3) . . . . ?
C00I C00F O1 P1 -156.1(14) . . . . ?
O004 P1 O1 C00F -64(2) . . . . ?
O002 P1 O1 C00F 67(2) . . . . ?
N1 P1 O1 C00F 174.3(17) . . . . ?
C11 P1 O1 C00F 64(3) . . . . ?
C009 P1 O1 C00F -166.7(17) . . . . ?
C1 P1 O1 C00F -12.3(11) . . . . ?
C3 C009 N1 P1 52(4) . . . . ?
C00Y C009 N1 P1 -67(5) . . . . ?
O004 P1 N1 C009 -35(3) . . . . ?
O002 P1 N1 C009 -166(3) . . . . ?
O1 P1 N1 C009 90(3) . . . . ?
C00F P1 N1 C009 94(3) . . . . ?
C11 P1 N1 C009 -142(3) . . . . ?
C1 P1 N1 C009 78(4) . . . . ?
C00X C00W C010 C00R 70(4) . . . . ?
C00U C00W C010 C00R -47(4) . . . . ?
